data_4132901
loop_
_publ_author_name
'Yang, Huajun'
'Zhang, Jiaxu'
'Luo, Min'
'Wang, Wei'
'Lin, Haiping'
'Li, Youyong'
'Li, Dongsheng'
'Feng, Pingyun'
'Wu, Tao'

_publ_section_title
;
 The Largest Supertetrahedral Oxychalcogenide Nanocluster and Its Unique
 Assembly.
;
_journal_issue 36
_journal_name_full 'Journal of the American Chemical Society'
_journal_page_first 11189
_journal_page_last 11192
_journal_paper_doi 10.1021/jacs.8b07349
_journal_volume 140
_journal_year 2018
_chemical_formula_sum 'C9 In10 N0 O8 S16'
_chemical_formula_weight 1897.25
_space_group_crystal_system monoclinic
_space_group_IT_number 14
_space_group_name_Hall '-P 2ybc'
_space_group_name_H-M_alt 'P 1 21/c 1'
_audit_creation_method SHELXL-2014/7
_cell_angle_alpha 90
_cell_angle_beta 109.996(6)
_cell_angle_gamma 90
_cell_formula_units_Z 4
_cell_length_a 25.029(2)
_cell_length_b 30.399(3)
_cell_length_c 17.1175(17)
_cell_measurement_reflns_used 9772
_cell_measurement_temperature 293(2)
_cell_measurement_theta_max 25.14
_cell_measurement_theta_min 2.20
_cell_volume 12239(2)
_computing_structure_refinement 'SHELXL-2014/7 (Sheldrick, 2014)'
_diffrn_ambient_temperature 293(2)
_diffrn_measured_fraction_theta_full 0.997
_diffrn_measured_fraction_theta_max 0.997
_diffrn_measurement_device_type 'CPAD area detector'
_diffrn_radiation_type MoK\a
_diffrn_radiation_wavelength 0.71073
_diffrn_reflns_av_R_equivalents 0.0716
_diffrn_reflns_av_unetI/netI 0.0627
_diffrn_reflns_Laue_measured_fraction_full 0.997
_diffrn_reflns_Laue_measured_fraction_max 0.997
_diffrn_reflns_limit_h_max 26
_diffrn_reflns_limit_h_min -24
_diffrn_reflns_limit_k_max 32
_diffrn_reflns_limit_k_min -32
_diffrn_reflns_limit_l_max 18
_diffrn_reflns_limit_l_min -18
_diffrn_reflns_number 66065
_diffrn_reflns_point_group_measured_fraction_full 0.997
_diffrn_reflns_point_group_measured_fraction_max 0.997
_diffrn_reflns_theta_full 22.500
_diffrn_reflns_theta_max 22.500
_diffrn_reflns_theta_min 1.857
_exptl_absorpt_coefficient_mu 2.130
_exptl_crystal_colour colorless
_exptl_crystal_density_diffrn 1.030
_exptl_crystal_description plate
_exptl_crystal_F_000 3456
_refine_diff_density_max 3.962
_refine_diff_density_min -1.789
_refine_diff_density_rms 0.258
_refine_ls_extinction_method none
_refine_ls_goodness_of_fit_ref 1.030
_refine_ls_hydrogen_treatment undef
_refine_ls_matrix_type full
_refine_ls_number_parameters 388
_refine_ls_number_reflns 15964
_refine_ls_number_restraints 18
_refine_ls_restrained_S_all 1.029
_refine_ls_R_factor_all 0.1579
_refine_ls_R_factor_gt 0.1341
_refine_ls_shift/su_max 0.021
_refine_ls_shift/su_mean 0.002
_refine_ls_structure_factor_coef Fsqd
_refine_ls_weighting_details 'w=1/[\s^2^(Fo^2^)+(0.1000P)^2^+500.0000P] where P=(Fo^2^+2Fc^2^)/3'
_refine_ls_weighting_scheme calc
_refine_ls_wR_factor_gt 0.3145
_refine_ls_wR_factor_ref 0.3264
_reflns_Friedel_coverage 0.000
_reflns_number_gt 10937
_reflns_number_total 15964
_reflns_threshold_expression 'I > 2\s(I)'
_cod_data_source_file ja8b07349_si_005.cif
_cod_data_source_block IOS-3
_cod_original_sg_symbol_H-M 'P 21/c'
_cod_database_code 4132901
_shelx_shelxl_version_number 2014/7
_shelx_space_group_comment
;
The symmetry employed for this shelxl refinement is uniquely defined
by the following loop, which should always be used as a source of
symmetry information in preference to the above space-group names.
They are only intended as comments.
;

loop_
_space_group_symop_operation_xyz
'x, y, z'
'-x, y+1/2, -z+1/2'
'-x, -y, -z'
'x, -y-1/2, z-1/2'

loop_
_atom_site_label
_atom_site_type_symbol
_atom_site_fract_x
_atom_site_fract_y
_atom_site_fract_z
_atom_site_U_iso_or_equiv
_atom_site_adp_type
_atom_site_occupancy
_atom_site_site_symmetry_order
_atom_site_calc_flag
_atom_site_refinement_flags_adp
In1 In 0.84558(7) 0.08526(5) 0.95980(9) 0.0645(5) Uani 1 1 d .
In3 In 0.76791(8) -0.01209(5) 0.79418(11) 0.0925(7) Uani 1 1 d .
In5 In 0.70536(8) 0.11321(5) 0.75690(10) 0.0820(6) Uani 1 1 d .
In6 In 0.75728(8) -0.01087(5) 1.02922(11) 0.0771(6) Uani 1 1 d .
In8 In 0.69832(8) 0.11463(5) 0.99316(12) 0.0781(6) Uani 1 1 d .
In10 In 0.62041(8) 0.01704(5) 0.82641(14) 0.0971(8) Uani 1 1 d .
In12 In 0.83004(8) 0.08399(6) 1.17029(10) 0.0757(5) Uani 1 1 d .
In14 In 0.57190(9) 0.13436(6) 0.80010(15) 0.1030(8) Uani 1 1 d .
In17 In 0.84612(9) 0.08246(8) 0.73951(11) 0.0991(7) Uani 1 1 d .
In19 In 0.69106(10) -0.09700(6) 0.86519(18) 0.1388(13) Uani 1 1 d .
S1 S 0.8165(2) 0.00625(17) 0.9433(3) 0.0573(14) Uani 1 1 d .
S2 S 0.7571(2) 0.13096(16) 0.9074(3) 0.0506(12) Uani 1 1 d .
S3 S 0.8080(3) 0.0064(2) 1.1742(4) 0.0749(17) Uani 1 1 d .
S4 S 0.6191(3) 0.1571(2) 0.7084(5) 0.102(3) Uani 1 1 d .
S5 S 0.9052(3) 0.1026(3) 0.8793(3) 0.0797(19) Uani 1 1 d .
S7 S 0.7495(3) 0.1338(2) 1.1371(4) 0.086(2) Uani 1 1 d .
S8 S 0.8983(2) 0.0998(2) 1.1028(3) 0.0624(15) Uani 1 1 d .
S9 S 0.6703(2) 0.03540(18) 0.9777(4) 0.0693(16) Uani 1 1 d .
S10 S 0.6793(3) 0.03314(19) 0.7412(4) 0.087(2) Uani 1 1 d .
S16 S 0.7345(4) -0.0882(2) 1.0132(6) 0.120(3) Uani 1 1 d .
S17 S 0.7474(3) -0.0889(2) 0.7747(5) 0.101(3) Uani 1 1 d .
S19 S 0.5339(3) 0.0590(2) 0.7751(6) 0.118(3) Uani 1 1 d .
S20 S 0.6153(4) 0.1597(3) 0.9419(5) 0.107(3) Uani 1 1 d .
S21 S 0.7657(3) 0.1309(3) 0.6763(4) 0.099(2) Uani 1 1 d .
S23 S 0.8335(4) 0.0041(3) 0.7228(5) 0.115(3) Uani 1 1 d .
S27 S 0.5985(4) -0.0608(2) 0.8079(7) 0.145(5) Uani 1 1 d .
O1 O 0.4866(9) 0.1615(7) 0.7486(14) 0.124(8) Uani 1 1 d .
O2 O 0.8992(11) 0.0976(10) 0.6620(14) 0.149(10) Uani 1 1 d .
O3 O 0.5095(8) 0.2307(9) 0.780(2) 0.179(13) Uani 1 1 d .
O4 O 0.2337(8) 0.1551(6) 0.5547(12) 0.085(5) Uani 1 1 d .
O5 O 0.8862(13) 0.1072(12) 1.3043(14) 0.204(16) Uani 1 1 d .
O8 O 0.3488(8) 0.3390(7) 0.669(2) 0.180(14) Uani 1 1 d .
O12 O 0.3040(10) 0.1096(7) 0.5923(15) 0.123(7) Uani 1 1 d .
O15 O 0.2641(7) 0.3168(6) 0.5981(14) 0.115(7) Uani 1 1 d U
C1 C 0.2814(12) 0.1468(9) 0.5887(19) 0.088(8) Uani 1 1 d .
C3 C 0.3929(11) 0.2548(7) 0.700(2) 0.136(16) Uani 1 1 d .
C4 C 0.3774(9) 0.1777(6) 0.6709(15) 0.062(6) Uani 1 1 d .
C5 C 0.2997(9) 0.2281(8) 0.6114(14) 0.069(6) Uani 1 1 d .
C6 C 0.3414(10) 0.2617(7) 0.652(2) 0.087(8) Uani 1 1 d .
C7 C 0.3219(7) 0.1872(6) 0.6266(15) 0.058(6) Uani 1 1 d U
C9 C 0.4765(12) 0.1990(12) 0.749(3) 0.155(19) Uani 1 1 d .
C10 C 0.4131(11) 0.2101(8) 0.7037(18) 0.087(9) Uani 1 1 d U
C17 C 0.3179(11) 0.3072(7) 0.6336(19) 0.082(8) Uani 1 1 d .

loop_
_atom_site_aniso_label
_atom_site_aniso_U_11
_atom_site_aniso_U_22
_atom_site_aniso_U_33
_atom_site_aniso_U_23
_atom_site_aniso_U_13
_atom_site_aniso_U_12
In1 0.0696(10) 0.0610(9) 0.0446(8) -0.0111(7) -0.0043(7) 0.0153(8)
In3 0.0992(14) 0.0579(10) 0.0713(11) -0.0259(8) -0.0343(10) 0.0362(9)
In5 0.0897(13) 0.0615(10) 0.0619(10) -0.0046(8) -0.0164(9) 0.0325(9)
In6 0.0743(11) 0.0465(9) 0.0841(12) 0.0071(8) -0.0069(9) 0.0086(8)
In8 0.0836(12) 0.0576(10) 0.0862(12) -0.0010(9) 0.0203(10) 0.0257(9)
In10 0.0738(12) 0.0489(9) 0.1245(16) 0.0024(10) -0.0231(11) 0.0200(8)
In12 0.0884(13) 0.0708(11) 0.0582(10) -0.0067(8) 0.0124(9) -0.0033(9)
In14 0.0768(13) 0.0635(11) 0.1384(18) 0.0085(11) -0.0024(12) 0.0366(10)
In17 0.1010(15) 0.1182(16) 0.0541(10) -0.0240(10) -0.0046(10) 0.0275(12)
In19 0.1118(17) 0.0370(9) 0.179(2) -0.0100(11) -0.0650(17) 0.0113(10)
S1 0.054(3) 0.055(3) 0.047(3) -0.011(2) -0.004(2) 0.022(2)
S2 0.059(3) 0.055(3) 0.042(3) 0.000(2) 0.024(2) 0.019(2)
S3 0.091(5) 0.068(4) 0.064(4) 0.015(3) 0.024(3) -0.009(3)
S4 0.093(5) 0.069(4) 0.107(5) 0.015(4) -0.014(4) 0.036(4)
S5 0.078(4) 0.133(6) 0.035(3) -0.019(3) 0.028(3) 0.006(4)
S7 0.118(6) 0.086(4) 0.061(4) -0.004(3) 0.038(4) 0.017(4)
S8 0.068(4) 0.088(4) 0.028(2) -0.004(2) 0.012(2) -0.021(3)
S9 0.048(3) 0.056(3) 0.106(5) 0.017(3) 0.029(3) 0.008(3)
S10 0.090(5) 0.060(3) 0.064(4) -0.015(3) -0.033(3) 0.028(3)
S16 0.112(6) 0.047(4) 0.148(7) 0.020(4) -0.024(5) -0.013(4)
S17 0.104(5) 0.059(4) 0.105(5) -0.019(4) -0.010(4) 0.018(4)
S19 0.056(4) 0.078(5) 0.183(9) 0.022(5) -0.006(5) 0.021(3)
S20 0.100(6) 0.109(6) 0.130(6) 0.007(5) 0.063(5) 0.060(5)
S21 0.106(6) 0.112(6) 0.057(4) 0.002(4) 0.001(4) 0.031(4)
S23 0.144(7) 0.117(6) 0.075(5) -0.036(4) 0.026(5) 0.039(5)
S27 0.091(6) 0.056(4) 0.207(10) -0.002(5) -0.056(6) 0.006(4)
O1 0.108(16) 0.078(13) 0.17(2) 0.044(13) 0.022(14) 0.058(12)
O2 0.14(2) 0.22(3) 0.117(17) 0.047(17) 0.075(16) 0.063(19)
O3 0.038(11) 0.14(2) 0.31(4) 0.05(2) -0.005(16) 0.024(13)
O4 0.068(12) 0.086(12) 0.117(14) 0.006(10) 0.050(11) 0.009(9)
O5 0.20(3) 0.29(4) 0.082(15) -0.007(19) -0.012(16) 0.13(3)
O8 0.062(13) 0.079(15) 0.32(4) 0.018(18) -0.032(17) 0.016(11)
O12 0.126(18) 0.095(15) 0.147(19) -0.023(14) 0.047(15) -0.001(13)
O15 0.044(10) 0.080(12) 0.19(2) 0.027(12) 0.000(11) 0.029(9)
C1 0.054(16) 0.072(17) 0.12(2) -0.019(15) 0.013(16) 0.008(13)
C3 0.060(17) 0.036(12) 0.23(4) 0.013(17) -0.06(2) 0.009(11)
C4 0.047(13) 0.021(9) 0.109(18) 0.000(10) 0.018(12) 0.011(9)
C5 0.048(13) 0.086(17) 0.071(15) 0.000(12) 0.017(11) -0.002(12)
C6 0.059(16) 0.046(13) 0.16(3) -0.003(14) 0.037(17) -0.011(11)
C7 0.023(10) 0.039(11) 0.121(18) -0.014(11) 0.039(11) -0.006(8)
C9 0.040(17) 0.09(2) 0.31(6) 0.06(3) 0.03(2) 0.015(17)
C10 0.087(18) 0.061(15) 0.15(2) 0.054(16) 0.085(18) 0.058(14)
C17 0.079(18) 0.030(11) 0.15(2) 0.014(13) 0.059(18) 0.013(12)

loop_
_atom_type_symbol
_atom_type_description
_atom_type_scat_dispersion_real
_atom_type_scat_dispersion_imag
_atom_type_scat_source
C C 0.0033 0.0016 'International Tables Vol C Tables 4.2.6.8 and 6.1.1.4'
In In -0.7276 1.3100 'International Tables Vol C Tables 4.2.6.8 and 6.1.1.4'
N N 0.0061 0.0033 'International Tables Vol C Tables 4.2.6.8 and 6.1.1.4'
O O 0.0106 0.0060 'International Tables Vol C Tables 4.2.6.8 and 6.1.1.4'
S S 0.1246 0.1234 'International Tables Vol C Tables 4.2.6.8 and 6.1.1.4'

loop_
_geom_angle_atom_site_label_1
_geom_angle_atom_site_label_2
_geom_angle_atom_site_label_3
_geom_angle
_geom_angle_site_symmetry_1
_geom_angle_site_symmetry_3
S8 In1 S5 108.2(2) . .
S8 In1 S1 109.34(19) . .
S5 In1 S1 111.1(2) . .
S8 In1 S2 111.96(19) . .
S5 In1 S2 108.6(2) . .
S1 In1 S2 107.75(18) . .
S17 In3 S23 106.2(3) . .
S17 In3 S1 111.6(2) . .
S23 In3 S1 107.2(3) . .
S17 In3 S10 111.4(2) . .
S23 In3 S10 112.2(3) . .
S1 In3 S10 108.09(19) . .
S21 In5 S4 109.7(3) . .
S21 In5 S10 110.1(3) . .
S4 In5 S10 109.1(2) . .
S21 In5 S2 109.4(2) . .
S4 In5 S2 108.5(2) . .
S10 In5 S2 109.97(19) . .
S16 In6 S3 110.4(3) . .
S16 In6 S1 107.7(3) . .
S3 In6 S1 110.6(2) . .
S16 In6 S9 111.5(3) . .
S3 In6 S9 109.2(2) . .
S1 In6 S9 107.46(19) . .
S20 In8 S7 109.0(3) . .
S20 In8 S2 106.7(2) . .
S7 In8 S2 110.0(2) . .
S20 In8 S9 109.7(3) . .
S7 In8 S9 111.8(2) . .
S2 In8 S9 109.6(2) . .
S19 In10 S27 109.6(3) . .
S19 In10 S10 109.0(3) . .
S27 In10 S10 105.8(4) . .
S19 In10 S9 108.9(3) . .
S27 In10 S9 111.1(3) . .
S10 In10 S9 112.3(2) . .
O5 In12 S8 97.0(9) . .
O5 In12 S3 109.3(9) . .
S8 In12 S3 114.3(2) . .
O5 In12 S7 102.3(7) . .
S8 In12 S7 115.5(2) . .
S3 In12 S7 115.7(3) . .
O1 In14 S4 105.3(6) . .
O1 In14 S20 109.1(7) . .
S4 In14 S20 114.6(3) . .
O1 In14 S19 90.8(6) . .
S4 In14 S19 114.1(3) . .
S20 In14 S19 119.0(3) . .
O2 In17 S23 102.4(8) . .
O2 In17 S5 104.4(7) . .
S23 In17 S5 112.3(3) . .
O2 In17 S21 100.5(6) . .
S23 In17 S21 119.5(3) . .
S5 In17 S21 114.8(2) . .
O8 In19 S16 112.7(9) 2_646 .
O8 In19 S17 103.2(10) 2_646 .
S16 In19 S17 120.4(3) . .
O8 In19 S27 90.5(6) 2_646 .
S16 In19 S27 113.4(4) . .
S17 In19 S27 112.0(4) . .
In6 S1 In3 112.4(2) . .
In6 S1 In1 110.25(19) . .
In3 S1 In1 110.6(2) . .
In8 S2 In1 108.09(19) . .
In8 S2 In5 111.4(2) . .
In1 S2 In5 109.26(17) . .
In6 S3 In12 103.1(2) . .
In14 S4 In5 101.5(3) . .
In1 S5 In17 102.8(3) . .
In8 S7 In12 101.3(2) . .
In1 S8 In12 102.7(2) . .
In6 S9 In8 109.1(2) . .
In6 S9 In10 107.8(2) . .
In8 S9 In10 110.2(2) . .
In10 S10 In3 108.3(3) . .
In10 S10 In5 108.5(2) . .
In3 S10 In5 109.1(3) . .
In19 S16 In6 103.4(3) . .
In3 S17 In19 98.8(3) . .
In10 S19 In14 100.6(3) . .
In8 S20 In14 102.8(3) . .
In17 S21 In5 101.2(3) . .
In17 S23 In3 103.1(3) . .
In10 S27 In19 104.2(3) . .
C9 O1 In14 124(2) . .
C17 O8 In19 113.9(16) . 2_656
O4 C1 O12 126(3) . .
O4 C1 C7 116(2) . .
O12 C1 C7 118(2) . .
C6 C3 C10 116(2) . .
C10 C4 C7 119.4(17) . .
C7 C5 C6 112.0(19) . .
C3 C6 C5 126(2) . .
C3 C6 C17 121(2) . .
C5 C6 C17 113(2) . .
C5 C7 C4 125.0(18) . .
C5 C7 C1 118.2(19) . .
C4 C7 C1 116.8(18) . .
O1 C9 O3 129(3) . .
O1 C9 C10 113(3) . .
O3 C9 C10 117(3) . .
C4 C10 C3 120(2) . .
C4 C10 C9 119(2) . .
C3 C10 C9 121(3) . .
O8 C17 O15 114.7(19) . .
O8 C17 C6 119(2) . .
O15 C17 C6 125(2) . .

loop_
_geom_bond_atom_site_label_1
_geom_bond_atom_site_label_2
_geom_bond_distance
_geom_bond_site_symmetry_2
In1 S8 2.393(5) .
In1 S5 2.411(6) .
In1 S1 2.498(6) .
In1 S2 2.506(5) .
In3 S17 2.389(7) .
In3 S23 2.408(10) .
In3 S1 2.487(5) .
In3 S10 2.502(6) .
In5 S21 2.428(9) .
In5 S4 2.431(7) .
In5 S10 2.511(7) .
In5 S2 2.515(5) .
In6 S16 2.414(7) .
In6 S3 2.428(6) .
In6 S1 2.474(6) .
In6 S9 2.487(6) .
In8 S20 2.391(7) .
In8 S7 2.427(7) .
In8 S2 2.458(5) .
In8 S9 2.497(6) .
In10 S19 2.407(7) .
In10 S27 2.426(7) .
In10 S10 2.450(9) .
In10 S9 2.523(7) .
In12 O5 2.35(3) .
In12 S8 2.415(6) .
In12 S3 2.427(6) .
In12 S7 2.429(7) .
In14 O1 2.173(18) .
In14 S4 2.368(10) .
In14 S20 2.421(9) .
In14 S19 2.460(8) .
In17 O2 2.22(2) .
In17 S23 2.408(9) .
In17 S5 2.422(6) .
In17 S21 2.429(7) .
In19 O8 2.17(2) 2_646
In19 S16 2.406(10) .
In19 S17 2.438(10) .
In19 S27 2.446(8) .
O1 C9 1.17(4) .
O3 C9 1.26(4) .
O4 C1 1.16(3) .
O8 C17 1.26(3) .
O8 In19 2.17(2) 2_656
O12 C1 1.26(3) .
O15 C17 1.31(3) .
C1 C7 1.58(3) .
C3 C6 1.29(3) .
C3 C10 1.44(3) .
C4 C10 1.32(3) .
C4 C7 1.37(3) .
C5 C7 1.35(3) .
C5 C6 1.45(3) .
C6 C17 1.49(3) .
C9 C10 1.55(4) .

loop_
_geom_torsion_atom_site_label_1
_geom_torsion_atom_site_label_2
_geom_torsion_atom_site_label_3
_geom_torsion_atom_site_label_4
_geom_torsion
_geom_torsion_site_symmetry_1
C10 C3 C6 C5 9(6) .
C10 C3 C6 C17 -172(3) .
C7 C5 C6 C3 -3(5) .
C7 C5 C6 C17 178(2) .
C6 C5 C7 C4 -3(4) .
C6 C5 C7 C1 178(2) .
C10 C4 C7 C5 2(4) .
C10 C4 C7 C1 180(2) .
O4 C1 C7 C5 -5(4) .
O12 C1 C7 C5 169(3) .
O4 C1 C7 C4 176(3) .
O12 C1 C7 C4 -9(4) .
In14 O1 C9 O3 -2(8) .
In14 O1 C9 C10 176(2) .
C7 C4 C10 C3 6(4) .
C7 C4 C10 C9 -176(3) .
C6 C3 C10 C4 -11(5) .
C6 C3 C10 C9 171(4) .
O1 C9 C10 C4 1(5) .
O3 C9 C10 C4 180(4) .
O1 C9 C10 C3 179(4) .
O3 C9 C10 C3 -2(6) .
In19 O8 C17 O15 -15(4) 2_656
In19 O8 C17 C6 179(2) 2_656
C3 C6 C17 O8 -4(5) .
C5 C6 C17 O8 176(3) .
C3 C6 C17 O15 -167(4) .
C5 C6 C17 O15 12(4) .

loop_
_platon_squeeze_void_nr
_platon_squeeze_void_average_x
_platon_squeeze_void_average_y
_platon_squeeze_void_average_z
_platon_squeeze_void_volume
_platon_squeeze_void_count_electrons
_platon_squeeze_void_content
1 0.038 0.417 0.007 8418 4340 ' '
